data_4129366
loop_
_publ_author_name
'H\"ubner, Alexander'
'Kaese, Thomas'
'Diefenbach, Martin'
'Endeward, Burkhard'
'Bolte, Michael'
'Lerner, Hans-Wolfram'
'Holthausen, Max C.'
'Wagner, Matthias'

_publ_section_title
;
 A preorganized ditopic borane as highly efficient one- or two-electron
 trap.
;
_journal_issue 10
_journal_name_full 'Journal of the American Chemical Society'
_journal_page_first 3705
_journal_page_last 3714
_journal_paper_doi 10.1021/jacs.5b01192
_journal_volume 137
_journal_year 2015
_chemical_formula_moiety 'C42 H58 B2 Li2 O3'
_chemical_formula_sum 'C42 H58 B2 Li2 O3'
_chemical_formula_weight 646.38
_space_group_crystal_system triclinic
_space_group_IT_number 2
_space_group_name_Hall '-P 1'
_space_group_name_H-M_alt 'P -1'
_atom_sites_solution_hydrogens mixed
_audit_creation_method SHELXL-2013
_cell_angle_alpha 101.338(5)
_cell_angle_beta 99.271(5)
_cell_angle_gamma 106.041(5)
_cell_formula_units_Z 2
_cell_length_a 10.6874(7)
_cell_length_b 11.5577(8)
_cell_length_c 17.3663(12)
_cell_measurement_reflns_used 30541
_cell_measurement_temperature 173(2)
_cell_measurement_theta_max 26.3
_cell_measurement_theta_min 3.2
_cell_volume 1967.8(2)
_computing_cell_refinement 'X-Area (Stoe & Cie, 2001)'
_computing_data_collection 'X-Area (Stoe & Cie, 2001)'
_computing_data_reduction 'X-Area (Stoe & Cie, 2001)'
_computing_molecular_graphics 'XP in SHELXTL-Plus (Sheldrick, 2008)'
_computing_publication_material SHELXL97
_computing_structure_refinement 'SHELXL (Sheldrick, 2008)'
_computing_structure_solution 'SHELXS (Sheldrick, 2008)'
_diffrn_ambient_temperature 173(2)
_diffrn_measured_fraction_theta_full 0.996
_diffrn_measured_fraction_theta_max 0.997
_diffrn_measurement_device_type 'STOE IPDS II two-circle-diffractometer'
_diffrn_measurement_method \w
_diffrn_radiation_type MoK\a
_diffrn_radiation_wavelength 0.71073
_diffrn_reflns_av_R_equivalents 0.0720
_diffrn_reflns_av_unetI/netI 0.0442
_diffrn_reflns_Laue_measured_fraction_full 0.996
_diffrn_reflns_Laue_measured_fraction_max 0.997
_diffrn_reflns_limit_h_max 12
_diffrn_reflns_limit_h_min -12
_diffrn_reflns_limit_k_max 13
_diffrn_reflns_limit_k_min -13
_diffrn_reflns_limit_l_max 20
_diffrn_reflns_limit_l_min -20
_diffrn_reflns_number 31165
_diffrn_reflns_point_group_measured_fraction_full 0.996
_diffrn_reflns_point_group_measured_fraction_max 0.997
_diffrn_reflns_theta_full 25.000
_diffrn_reflns_theta_max 25.027
_diffrn_reflns_theta_min 3.195
_diffrn_source 'Genix 3D I\mS microfocus X-ray source'
_exptl_absorpt_coefficient_mu 0.064
_exptl_absorpt_correction_T_max 0.993
_exptl_absorpt_correction_T_min 0.978
_exptl_absorpt_correction_type multi-scan
_exptl_absorpt_process_details 'X-Area (Stoe & Cie, 2001)'
_exptl_crystal_colour 'dark red'
_exptl_crystal_density_diffrn 1.091
_exptl_crystal_density_method 'not measured'
_exptl_crystal_description plate
_exptl_crystal_F_000 700
_exptl_crystal_size_max 0.340
_exptl_crystal_size_mid 0.270
_exptl_crystal_size_min 0.110
_refine_diff_density_max 0.539
_refine_diff_density_min -0.400
_refine_diff_density_rms 0.046
_refine_ls_extinction_method none
_refine_ls_goodness_of_fit_ref 1.032
_refine_ls_hydrogen_treatment mixed
_refine_ls_matrix_type full
_refine_ls_number_parameters 442
_refine_ls_number_reflns 6910
_refine_ls_number_restraints 0
_refine_ls_restrained_S_all 1.032
_refine_ls_R_factor_all 0.0845
_refine_ls_R_factor_gt 0.0701
_refine_ls_shift/su_max 0.000
_refine_ls_shift/su_mean 0.000
_refine_ls_structure_factor_coef Fsqd
_refine_ls_weighting_details 'w=1/[\s^2^(Fo^2^)+(0.0826P)^2^+1.4270P] where P=(Fo^2^+2Fc^2^)/3'
_refine_ls_weighting_scheme calc
_refine_ls_wR_factor_gt 0.1740
_refine_ls_wR_factor_ref 0.1840
_reflns_Friedel_coverage 0.000
_reflns_number_gt 5654
_reflns_number_total 6910
_reflns_threshold_expression 'I > 2\s(I)'
_cod_data_source_file ja5b01192_si_002.cif
_cod_data_source_block wa1701
_cod_database_code 4129366
_shelx_space_group_comment
; 
The symmetry employed for this shelxl refinement is uniquely defined 
by the following loop, which should always be used as a source of 
symmetry information in preference to the above space-group names. 
They are only intended as comments. 
;
_shelx_estimated_absorpt_t_min 0.978
_shelx_estimated_absorpt_t_max 0.993
_shelxl_version_number 2013-3

loop_
_space_group_symop_operation_xyz
'x, y, z'
'-x, -y, -z'

loop_
_atom_site_label
_atom_site_type_symbol
_atom_site_fract_x
_atom_site_fract_y
_atom_site_fract_z
_atom_site_U_iso_or_equiv
_atom_site_adp_type
_atom_site_occupancy
_atom_site_site_symmetry_order
_atom_site_calc_flag
_atom_site_refinement_flags_posn
_atom_site_refinement_flags_adp
_atom_site_refinement_flags_occupancy
_atom_site_disorder_assembly
_atom_site_disorder_group
Li1 Li 0.1755(6) 0.0617(5) 0.2978(3) 0.0655(14) Uani 1 1 d . . . . .
Li2 Li 0.4905(4) 0.3463(4) 0.2243(3) 0.0416(9) Uani 1 1 d . . . . .
B1 B 0.2986(2) 0.2051(2) 0.23902(14) 0.0276(5) Uani 1 1 d . . . . .
B2 B 0.1282(2) 0.2237(2) 0.24428(14) 0.0258(5) Uani 1 1 d . . . . .
C1 C 0.2344(2) 0.30172(18) 0.20503(13) 0.0276(4) Uani 1 1 d . . . . .
H1 H 0.276(2) 0.390(2) 0.2395(14) 0.029(6) Uiso 1 1 d . . . . .
C2 C 0.2024(2) 0.29728(19) 0.11567(13) 0.0304(5) Uani 1 1 d . . . . .
H2A H 0.1531 0.2099 0.0856 0.037 Uiso 1 1 calc R U . . .
H2B H 0.2879 0.3214 0.0986 0.037 Uiso 1 1 calc R U . . .
C3 C 0.1199(2) 0.3798(2) 0.08965(14) 0.0342(5) Uani 1 1 d . . . . .
C4 C 0.1994(3) 0.5162(2) 0.1251(2) 0.0654(9) Uani 1 1 d . . . . .
H4A H 0.2842 0.5346 0.1079 0.098 Uiso 1 1 calc R U . . .
H4B H 0.2176 0.5348 0.1841 0.098 Uiso 1 1 calc R U . . .
H4C H 0.1480 0.5675 0.1062 0.098 Uiso 1 1 calc R U . . .
C5 C 0.0879(3) 0.3512(3) -0.00257(17) 0.0572(8) Uani 1 1 d . . . . .
H5A H 0.0359 0.2631 -0.0253 0.086 Uiso 1 1 calc R U . . .
H5B H 0.1714 0.3694 -0.0211 0.086 Uiso 1 1 calc R U . . .
H5C H 0.0359 0.4029 -0.0203 0.086 Uiso 1 1 calc R U . . .
C6 C -0.0118(3) 0.3524(3) 0.11640(17) 0.0491(6) Uani 1 1 d . . . . .
H6A H -0.0640 0.2644 0.0934 0.074 Uiso 1 1 calc R U . . .
H6B H -0.0624 0.4044 0.0976 0.074 Uiso 1 1 calc R U . . .
H6C H 0.0064 0.3708 0.1754 0.074 Uiso 1 1 calc R U . . .
C11 C 0.30672(19) 0.07613(18) 0.19370(13) 0.0270(4) Uani 1 1 d . . . . .
C12 C 0.3933(2) 0.0369(2) 0.24759(13) 0.0314(5) Uani 1 1 d . . . . .
C13 C 0.4190(2) -0.0752(2) 0.22447(16) 0.0396(5) Uani 1 1 d . . . . .
H13 H 0.4752 -0.1000 0.2616 0.048 Uiso 1 1 calc R U . . .
C14 C 0.3623(2) -0.1499(2) 0.14752(17) 0.0442(6) Uani 1 1 d . . . . .
H14 H 0.3795 -0.2263 0.1313 0.053 Uiso 1 1 calc R U . . .
C15 C 0.2799(2) -0.1132(2) 0.09350(16) 0.0410(6) Uani 1 1 d . . . . .
H15 H 0.2422 -0.1645 0.0402 0.049 Uiso 1 1 calc R U . . .
C16 C 0.2517(2) -0.0034(2) 0.11592(13) 0.0316(5) Uani 1 1 d . . . . .
H16 H 0.1940 0.0187 0.0780 0.038 Uiso 1 1 calc R U . . .
C21 C 0.4027(2) 0.2354(2) 0.32142(14) 0.0349(5) Uani 1 1 d . . . . .
C22 C 0.4502(2) 0.1315(2) 0.32381(14) 0.0353(5) Uani 1 1 d . . . . .
C23 C 0.5409(3) 0.1303(3) 0.39107(16) 0.0531(7) Uani 1 1 d . . . . .
H23 H 0.5688 0.0592 0.3918 0.064 Uiso 1 1 calc R U . . .
C24 C 0.5896(3) 0.2325(4) 0.45603(19) 0.0721(10) Uani 1 1 d . . . . .
H24 H 0.6516 0.2324 0.5018 0.087 Uiso 1 1 calc R U . . .
C25 C 0.5479(3) 0.3368(4) 0.4549(2) 0.0742(10) Uani 1 1 d . . . . .
H25 H 0.5828 0.4076 0.4997 0.089 Uiso 1 1 calc R U . . .
C26 C 0.4560(3) 0.3377(3) 0.38910(17) 0.0543(7) Uani 1 1 d . . . . .
H26 H 0.4284 0.4092 0.3898 0.065 Uiso 1 1 calc R U . . .
C31 C 0.00010(19) 0.10434(18) 0.20449(12) 0.0260(4) Uani 1 1 d . . . . .
C32 C -0.0770(2) 0.08491(19) 0.26355(13) 0.0300(5) Uani 1 1 d . . . . .
C33 C -0.1988(2) -0.0108(2) 0.24542(15) 0.0399(5) Uani 1 1 d . . . . .
H33 H -0.2470 -0.0233 0.2861 0.048 Uiso 1 1 calc R U . . .
C34 C -0.2488(2) -0.0871(2) 0.16843(16) 0.0422(6) Uani 1 1 d . . . . .
H34 H -0.3323 -0.1513 0.1556 0.051 Uiso 1 1 calc R U . . .
C35 C -0.1764(2) -0.0697(2) 0.10958(15) 0.0377(5) Uani 1 1 d . . . . .
H35 H -0.2111 -0.1224 0.0565 0.045 Uiso 1 1 calc R U . . .
C36 C -0.0543(2) 0.02332(19) 0.12730(13) 0.0319(5) Uani 1 1 d . . . . .
H36 H -0.0062 0.0324 0.0862 0.038 Uiso 1 1 calc R U . . .
C41 C 0.1008(2) 0.26964(19) 0.33007(12) 0.0294(5) Uani 1 1 d . . . . .
C42 C -0.0162(2) 0.1831(2) 0.33856(13) 0.0320(5) Uani 1 1 d . . . . .
C43 C -0.0658(3) 0.2018(3) 0.40783(15) 0.0440(6) Uani 1 1 d . . . . .
H43 H -0.1440 0.1424 0.4124 0.053 Uiso 1 1 calc R U . . .
C44 C -0.0005(3) 0.3074(3) 0.46969(15) 0.0516(7) Uani 1 1 d . . . . .
H44 H -0.0325 0.3198 0.5176 0.062 Uiso 1 1 calc R U . . .
C45 C 0.1118(3) 0.3956(3) 0.46206(15) 0.0473(6) Uani 1 1 d . . . . .
H45 H 0.1552 0.4690 0.5044 0.057 Uiso 1 1 calc R U . . .
C46 C 0.1613(2) 0.3775(2) 0.39334(13) 0.0365(5) Uani 1 1 d . . . . .
H46 H 0.2376 0.4394 0.3889 0.044 Uiso 1 1 calc R U . . .
O51 O 0.1354(2) -0.06838(17) 0.34950(11) 0.0515(5) Uani 1 1 d . . . . .
C51 C 0.0448(11) -0.1927(7) 0.3078(5) 0.063(2) Uiso 0.452(14) 1 d . . P A 1
H51A H 0.0742 -0.2549 0.3312 0.075 Uiso 0.452(14) 1 calc R U P A 1
H51B H -0.0464 -0.1991 0.3156 0.075 Uiso 0.452(14) 1 calc R U P A 1
C51' C 0.1035(13) -0.2021(8) 0.3082(5) 0.092(3) Uiso 0.548(14) 1 d . . P A 2
H51C H 0.1862 -0.2256 0.3120 0.110 Uiso 0.548(14) 1 calc R U P A 2
H51D H 0.0418 -0.2550 0.3336 0.110 Uiso 0.548(14) 1 calc R U P A 2
C52 C 0.0420(4) -0.2184(4) 0.2256(2) 0.0814(11) Uani 1 1 d . . . . .
H52A H 0.1160 -0.1555 0.2155 0.122 Uiso 0.452(14) 1 calc R U P A 1
H52B H -0.0431 -0.2169 0.1955 0.122 Uiso 0.452(14) 1 calc R U P A 1
H52C H 0.0513 -0.3010 0.2079 0.122 Uiso 0.452(14) 1 calc R U P A 1
H52D H 0.1066 -0.1711 0.2000 0.122 Uiso 0.548(14) 1 calc R U P A 2
H52E H -0.0355 -0.1885 0.2228 0.122 Uiso 0.548(14) 1 calc R U P A 2
H52F H 0.0128 -0.3069 0.1974 0.122 Uiso 0.548(14) 1 calc R U P A 2
C53 C 0.2017(14) -0.0439(8) 0.4358(5) 0.079(3) Uiso 0.452(14) 1 d . . P A 1
H53A H 0.1454 -0.1011 0.4615 0.095 Uiso 0.452(14) 1 calc R U P A 1
H53B H 0.2890 -0.0591 0.4400 0.095 Uiso 0.452(14) 1 calc R U P A 1
C53' C 0.1274(10) -0.0483(6) 0.4311(4) 0.068(2) Uiso 0.548(14) 1 d . . P A 2
H53C H 0.1537 -0.1117 0.4547 0.081 Uiso 0.548(14) 1 calc R U P A 2
H53D H 0.0345 -0.0548 0.4353 0.081 Uiso 0.548(14) 1 calc R U P A 2
C54 C 0.2213(4) 0.0813(4) 0.4761(2) 0.0842(11) Uani 1 1 d . . . . .
H54A H 0.2581 0.1365 0.4433 0.126 Uiso 0.452(14) 1 calc R U P A 1
H54B H 0.2839 0.1034 0.5285 0.126 Uiso 0.452(14) 1 calc R U P A 1
H54C H 0.1356 0.0905 0.4841 0.126 Uiso 0.452(14) 1 calc R U P A 1
H54D H 0.2720 0.1179 0.4397 0.126 Uiso 0.548(14) 1 calc R U P A 2
H54E H 0.2834 0.0755 0.5222 0.126 Uiso 0.548(14) 1 calc R U P A 2
H54F H 0.1691 0.1339 0.4953 0.126 Uiso 0.548(14) 1 calc R U P A 2
O61 O 0.63037(16) 0.28115(16) 0.18839(11) 0.0438(4) Uani 1 1 d . . . . .
C61 C 0.7385(3) 0.2820(3) 0.25029(18) 0.0560(7) Uani 1 1 d . . . . .
H61A H 0.8091 0.2612 0.2253 0.067 Uiso 1 1 calc R U . . .
H61B H 0.7050 0.2182 0.2792 0.067 Uiso 1 1 calc R U . . .
C62 C 0.7946(4) 0.4047(4) 0.3075(2) 0.0854(12) Uani 1 1 d . . . . .
H62A H 0.8679 0.4041 0.3493 0.128 Uiso 1 1 calc R U . . .
H62B H 0.7249 0.4247 0.3327 0.128 Uiso 1 1 calc R U . . .
H62C H 0.8287 0.4676 0.2789 0.128 Uiso 1 1 calc R U . . .
C63 C 0.5994(3) 0.1755(2) 0.12089(17) 0.0477(6) Uani 1 1 d . . . . .
H63A H 0.5529 0.0987 0.1352 0.057 Uiso 1 1 calc R U . . .
H63B H 0.6829 0.1670 0.1065 0.057 Uiso 1 1 calc R U . . .
C64 C 0.5123(3) 0.1929(3) 0.05120(17) 0.0547(7) Uani 1 1 d . . . . .
H64A H 0.4912 0.1211 0.0050 0.082 Uiso 1 1 calc R U . . .
H64B H 0.5590 0.2687 0.0371 0.082 Uiso 1 1 calc R U . . .
H64C H 0.4294 0.2002 0.0656 0.082 Uiso 1 1 calc R U . . .
O71 O 0.5553(2) 0.52385(19) 0.23575(19) 0.0832(8) Uani 1 1 d . . . . .
C71 C 0.5797(10) 0.6117(9) 0.3338(6) 0.084(2) Uiso 0.484(6) 1 d . . P B 1
H71A H 0.5770 0.5568 0.3711 0.101 Uiso 0.484(6) 1 calc R U P B 1
H71B H 0.6691 0.6756 0.3496 0.101 Uiso 0.484(6) 1 calc R U P B 1
C72 C 0.4787(8) 0.6718(8) 0.3408(5) 0.078(2) Uiso 0.484(6) 1 d . . P B 1
H72A H 0.4951 0.7203 0.3966 0.117 Uiso 0.484(6) 1 calc R U P B 1
H72B H 0.3902 0.6086 0.3260 0.117 Uiso 0.484(6) 1 calc R U P B 1
H72C H 0.4823 0.7274 0.3047 0.117 Uiso 0.484(6) 1 calc R U P B 1
C73 C 0.6011(10) 0.6069(9) 0.2019(6) 0.092(3) Uiso 0.484(6) 1 d . . P B 1
H73A H 0.6897 0.6637 0.2338 0.111 Uiso 0.484(6) 1 calc R U P B 1
H73B H 0.5396 0.6559 0.1937 0.111 Uiso 0.484(6) 1 calc R U P B 1
C74 C 0.6103(10) 0.5431(8) 0.1327(6) 0.078(2) Uiso 0.484(6) 1 d . . P B 1
H74A H 0.6465 0.6006 0.1011 0.116 Uiso 0.484(6) 1 calc R U P B 1
H74B H 0.5214 0.4872 0.1026 0.116 Uiso 0.484(6) 1 calc R U P B 1
H74C H 0.6699 0.4940 0.1426 0.116 Uiso 0.484(6) 1 calc R U P B 1
C71' C 0.5254(6) 0.6157(6) 0.2689(4) 0.0617(18) Uiso 0.516(6) 1 d . . P B 2
H71C H 0.4379 0.5878 0.2833 0.074 Uiso 0.516(6) 1 calc R U P B 2
H71D H 0.5195 0.6703 0.2321 0.074 Uiso 0.516(6) 1 calc R U P B 2
C72' C 0.6332(11) 0.6836(11) 0.3428(6) 0.110(3) Uiso 0.516(6) 1 d . . P B 2
H72D H 0.6131 0.7561 0.3710 0.165 Uiso 0.516(6) 1 calc R U P B 2
H72E H 0.7188 0.7113 0.3275 0.165 Uiso 0.516(6) 1 calc R U P B 2
H72F H 0.6385 0.6282 0.3783 0.165 Uiso 0.516(6) 1 calc R U P B 2
C73' C 0.6501(8) 0.5617(7) 0.1679(5) 0.067(2) Uiso 0.516(6) 1 d . . P B 2
H73C H 0.7181 0.6447 0.1916 0.081 Uiso 0.516(6) 1 calc R U P B 2
H73D H 0.6973 0.5001 0.1557 0.081 Uiso 0.516(6) 1 calc R U P B 2
C74' C 0.5592(7) 0.5634(6) 0.0882(4) 0.0650(18) Uiso 0.516(6) 1 d . . P B 2
H74D H 0.6145 0.5853 0.0501 0.097 Uiso 0.516(6) 1 calc R U P B 2
H74E H 0.5134 0.6251 0.1003 0.097 Uiso 0.516(6) 1 calc R U P B 2
H74F H 0.4928 0.4809 0.0643 0.097 Uiso 0.516(6) 1 calc R U P B 2

loop_
_atom_site_aniso_label
_atom_site_aniso_U_11
_atom_site_aniso_U_22
_atom_site_aniso_U_33
_atom_site_aniso_U_23
_atom_site_aniso_U_13
_atom_site_aniso_U_12
Li1 0.081(4) 0.068(3) 0.065(3) 0.043(3) 0.025(3) 0.027(3)
Li2 0.036(2) 0.036(2) 0.054(2) 0.0155(18) 0.0146(18) 0.0077(16)
B1 0.0224(11) 0.0257(11) 0.0311(12) 0.0028(9) 0.0045(9) 0.0058(9)
B2 0.0258(11) 0.0248(11) 0.0247(11) 0.0022(9) 0.0046(9) 0.0083(9)
C1 0.0263(10) 0.0225(10) 0.0331(11) 0.0049(9) 0.0074(9) 0.0077(8)
C2 0.0335(11) 0.0284(10) 0.0359(12) 0.0110(9) 0.0152(9) 0.0140(9)
C3 0.0379(12) 0.0324(11) 0.0390(12) 0.0133(10) 0.0132(10) 0.0160(9)
C4 0.0584(18) 0.0341(14) 0.100(3) 0.0205(15) -0.0013(17) 0.0173(13)
C5 0.0722(19) 0.0749(19) 0.0476(16) 0.0315(15) 0.0208(14) 0.0448(16)
C6 0.0426(14) 0.0615(16) 0.0595(17) 0.0294(14) 0.0175(12) 0.0290(13)
C11 0.0217(9) 0.0271(10) 0.0322(11) 0.0078(9) 0.0097(8) 0.0057(8)
C12 0.0270(11) 0.0324(11) 0.0380(12) 0.0122(9) 0.0113(9) 0.0102(9)
C13 0.0353(12) 0.0354(12) 0.0543(15) 0.0153(11) 0.0118(11) 0.0172(10)
C14 0.0385(13) 0.0291(11) 0.0649(17) 0.0035(11) 0.0163(12) 0.0142(10)
C15 0.0326(12) 0.0356(12) 0.0467(14) -0.0049(10) 0.0116(10) 0.0076(10)
C16 0.0265(10) 0.0335(11) 0.0325(11) 0.0033(9) 0.0086(9) 0.0087(9)
C21 0.0266(11) 0.0374(12) 0.0358(12) 0.0015(10) 0.0036(9) 0.0097(9)
C22 0.0269(11) 0.0444(13) 0.0343(12) 0.0087(10) 0.0042(9) 0.0130(9)
C23 0.0435(14) 0.0761(19) 0.0439(15) 0.0137(14) 0.0018(12) 0.0315(14)
C24 0.0540(18) 0.108(3) 0.0442(17) -0.0033(17) -0.0150(14) 0.0411(19)
C25 0.0512(17) 0.090(2) 0.0539(18) -0.0271(17) -0.0208(14) 0.0305(17)
C26 0.0358(13) 0.0570(16) 0.0521(16) -0.0149(13) -0.0087(12) 0.0170(12)
C31 0.0249(10) 0.0253(10) 0.0295(11) 0.0078(8) 0.0070(8) 0.0097(8)
C32 0.0280(10) 0.0309(11) 0.0340(11) 0.0113(9) 0.0085(9) 0.0112(9)
C33 0.0336(12) 0.0400(12) 0.0488(14) 0.0166(11) 0.0180(11) 0.0076(10)
C34 0.0287(11) 0.0293(11) 0.0610(16) 0.0071(11) 0.0079(11) 0.0016(9)
C35 0.0318(12) 0.0301(11) 0.0427(13) -0.0013(10) 0.0023(10) 0.0074(9)
C36 0.0283(11) 0.0308(11) 0.0336(12) 0.0031(9) 0.0062(9) 0.0088(9)
C41 0.0306(11) 0.0323(11) 0.0267(11) 0.0069(9) 0.0050(9) 0.0134(9)
C42 0.0323(11) 0.0382(12) 0.0304(11) 0.0115(9) 0.0107(9) 0.0148(9)
C43 0.0472(14) 0.0563(15) 0.0345(13) 0.0156(12) 0.0184(11) 0.0177(12)
C44 0.0618(17) 0.0714(18) 0.0292(13) 0.0097(12) 0.0200(12) 0.0299(15)
C45 0.0539(16) 0.0540(15) 0.0289(12) -0.0046(11) 0.0040(11) 0.0227(13)
C46 0.0374(12) 0.0382(12) 0.0299(12) 0.0002(9) 0.0037(9) 0.0141(10)
O51 0.0668(12) 0.0508(11) 0.0458(10) 0.0237(9) 0.0183(9) 0.0216(9)
C52 0.082(2) 0.078(2) 0.095(3) 0.036(2) 0.029(2) 0.027(2)
C54 0.105(3) 0.110(3) 0.0447(18) 0.0179(19) 0.0120(18) 0.049(3)
O61 0.0352(9) 0.0481(10) 0.0517(10) 0.0202(8) 0.0065(8) 0.0157(7)
C61 0.0391(14) 0.0748(19) 0.0640(18) 0.0378(16) 0.0109(13) 0.0204(13)
C62 0.089(3) 0.106(3) 0.058(2) -0.0029(19) -0.0172(18) 0.062(2)
C63 0.0439(14) 0.0437(14) 0.0658(18) 0.0150(13) 0.0268(13) 0.0211(11)
C64 0.0577(17) 0.0569(16) 0.0524(16) 0.0072(13) 0.0195(14) 0.0239(14)
O71 0.0447(11) 0.0418(11) 0.168(3) 0.0469(14) 0.0210(14) 0.0097(9)

loop_
_atom_type_symbol
_atom_type_description
_atom_type_scat_dispersion_real
_atom_type_scat_dispersion_imag
_atom_type_scat_source
C C 0.0033 0.0016 'International Tables Vol C Tables 4.2.6.8 and 6.1.1.4'
H H 0.0000 0.0000 'International Tables Vol C Tables 4.2.6.8 and 6.1.1.4'
B B 0.0013 0.0007 'International Tables Vol C Tables 4.2.6.8 and 6.1.1.4'
Li Li -0.0003 0.0001 'International Tables Vol C Tables 4.2.6.8 and 6.1.1.4'
O O 0.0106 0.0060 'International Tables Vol C Tables 4.2.6.8 and 6.1.1.4'

loop_
_geom_angle_atom_site_label_1
_geom_angle_atom_site_label_2
_geom_angle_atom_site_label_3
_geom_angle
O51 Li1 B1 158.7(3)
O51 Li1 B2 153.5(3)
B1 Li1 B2 47.72(12)
O51 Li1 C11 126.6(3)
B1 Li1 C11 38.25(11)
B2 Li1 C11 76.80(15)
O51 Li1 C31 122.4(3)
B1 Li1 C31 76.59(15)
B2 Li1 C31 37.98(10)
C11 Li1 C31 86.95(16)
O51 Li1 C21 127.8(3)
B1 Li1 C21 36.80(11)
B2 Li1 C21 73.24(16)
C11 Li1 C21 57.67(13)
C31 Li1 C21 109.46(18)
O51 Li1 C12 101.7(2)
B1 Li1 C12 57.93(14)
B2 Li1 C12 104.50(18)
C11 Li1 C12 32.02(10)
C31 Li1 C12 118.8(2)
C21 Li1 C12 53.17(13)
O51 Li1 C41 124.7(3)
B1 Li1 C41 72.51(15)
B2 Li1 C41 35.34(10)
C11 Li1 C41 108.70(17)
C31 Li1 C41 55.98(13)
C21 Li1 C41 78.89(16)
C12 Li1 C41 128.3(2)
O51 Li1 C22 102.8(2)
B1 Li1 C22 56.89(14)
B2 Li1 C22 101.78(19)
C11 Li1 C22 53.77(13)
C31 Li1 C22 133.15(19)
C21 Li1 C22 30.83(10)
C12 Li1 C22 31.04(10)
C41 Li1 C22 108.9(2)
O51 Li1 C32 98.2(2)
B1 Li1 C32 102.84(18)
B2 Li1 C32 56.21(13)
C11 Li1 C32 117.8(2)
C31 Li1 C32 30.97(9)
C21 Li1 C32 126.9(2)
C12 Li1 C32 149.2(2)
C41 Li1 C32 51.02(12)
C22 Li1 C32 157.5(2)
O71 Li2 O61 105.7(2)
O71 Li2 B1 136.1(2)
O61 Li2 B1 118.2(2)
O71 Li2 C21 128.4(2)
O61 Li2 C21 108.67(18)
B1 Li2 C21 38.28(10)
O71 Li2 C1 102.54(18)
O61 Li2 C1 144.0(2)
B1 Li2 C1 37.91(9)
C21 Li2 C1 68.51(12)
C11 B1 C21 101.78(17)
C11 B1 C1 130.28(19)
C21 B1 C1 126.13(19)
C11 B1 B2 119.50(16)
C21 B1 B2 117.22(17)
C1 B1 B2 52.44(12)
C11 B1 Li1 75.60(18)
C21 B1 Li1 81.06(19)
C1 B1 Li1 120.10(19)
B2 B1 Li1 67.71(17)
C11 B1 Li2 102.71(17)
C21 B1 Li2 75.47(16)
C1 B1 Li2 79.97(15)
B2 B1 Li2 129.64(17)
Li1 B1 Li2 155.6(2)
C1 B2 C41 125.79(18)
C1 B2 C31 130.75(18)
C41 B2 C31 101.44(17)
C1 B2 B1 54.37(12)
C41 B2 B1 118.47(17)
C31 B2 B1 117.32(16)
C1 B2 Li1 118.89(19)
C41 B2 Li1 84.04(18)
C31 B2 Li1 74.84(18)
B1 B2 Li1 64.57(16)
C2 C1 B2 121.05(18)
C2 C1 B1 122.42(17)
B2 C1 B1 73.19(14)
C2 C1 Li2 97.76(15)
B2 C1 Li2 132.17(16)
B1 C1 Li2 62.12(13)
C2 C1 H1 111.8(13)
B2 C1 H1 110.2(13)
B1 C1 H1 112.9(13)
Li2 C1 H1 74.9(13)
C1 C2 C3 117.09(17)
C1 C2 H2A 108.0
C3 C2 H2A 108.0
C1 C2 H2B 108.0
C3 C2 H2B 108.0
H2A C2 H2B 107.3
C4 C3 C6 109.0(2)
C4 C3 C5 109.7(2)
C6 C3 C5 108.1(2)
C4 C3 C2 110.2(2)
C6 C3 C2 111.66(18)
C5 C3 C2 108.13(19)
C3 C4 H4A 109.5
C3 C4 H4B 109.5
H4A C4 H4B 109.5
C3 C4 H4C 109.5
H4A C4 H4C 109.5
H4B C4 H4C 109.5
C3 C5 H5A 109.5
C3 C5 H5B 109.5
H5A C5 H5B 109.5
C3 C5 H5C 109.5
H5A C5 H5C 109.5
H5B C5 H5C 109.5
C3 C6 H6A 109.5
C3 C6 H6B 109.5
H6A C6 H6B 109.5
C3 C6 H6C 109.5
H6A C6 H6C 109.5
H6B C6 H6C 109.5
C16 C11 C12 116.25(19)
C16 C11 B1 135.17(19)
C12 C11 B1 108.58(18)
C16 C11 Li1 119.4(2)
C12 C11 Li1 82.34(17)
B1 C11 Li1 66.15(17)
C13 C12 C11 121.8(2)
C13 C12 C22 127.7(2)
C11 C12 C22 110.47(18)
C13 C12 Li1 125.31(19)
C11 C12 Li1 65.64(15)
C22 C12 Li1 77.33(18)
C14 C13 C12 119.6(2)
C14 C13 H13 120.2
C12 C13 H13 120.2
C13 C14 C15 119.9(2)
C13 C14 H14 120.1
C15 C14 H14 120.1
C16 C15 C14 121.2(2)
C16 C15 H15 119.4
C14 C15 H15 119.4
C15 C16 C11 121.3(2)
C15 C16 H16 119.3
C11 C16 H16 119.3
C26 C21 C22 116.3(2)
C26 C21 B1 134.7(2)
C22 C21 B1 108.99(19)
C26 C21 Li2 96.1(2)
C22 C21 Li2 111.28(18)
B1 C21 Li2 66.24(15)
C26 C21 Li1 124.6(2)
C22 C21 Li1 80.62(18)
B1 C21 Li1 62.15(15)
Li2 C21 Li1 128.00(17)
C23 C22 C21 121.8(2)
C23 C22 C12 128.3(2)
C21 C22 C12 109.89(19)
C23 C22 Li1 127.6(2)
C21 C22 Li1 68.54(16)
C12 C22 Li1 71.63(17)
C24 C23 C22 119.6(3)
C24 C23 H23 120.2
C22 C23 H23 120.2
C23 C24 C25 120.1(3)
C23 C24 H24 120.0
C25 C24 H24 120.0
C26 C25 C24 120.6(3)
C26 C25 H25 119.7
C24 C25 H25 119.7
C25 C26 C21 121.5(3)
C25 C26 H26 119.2
C21 C26 H26 119.2
C36 C31 C32 116.28(18)
C36 C31 B2 135.33(19)
C32 C31 B2 108.27(17)
C36 C31 Li1 118.5(2)
C32 C31 Li1 85.04(17)
B2 C31 Li1 67.18(16)
C33 C32 C31 121.7(2)
C33 C32 C42 127.5(2)
C31 C32 C42 110.67(18)
C33 C32 Li1 126.50(19)
C31 C32 Li1 63.99(14)
C42 C32 Li1 79.56(17)
C34 C33 C32 119.9(2)
C34 C33 H33 120.1
C32 C33 H33 120.1
C33 C34 C35 119.7(2)
C33 C34 H34 120.1
C35 C34 H34 120.1
C36 C35 C34 120.9(2)
C36 C35 H35 119.5
C34 C35 H35 119.5
C35 C36 C31 121.6(2)
C35 C36 H36 119.2
C31 C36 H36 119.2
C46 C41 C42 116.8(2)
C46 C41 B2 133.7(2)
C42 C41 B2 109.31(18)
C46 C41 Li1 128.38(19)
C42 C41 Li1 81.93(17)
B2 C41 Li1 60.62(15)
C43 C42 C41 121.6(2)
C43 C42 C32 128.0(2)
C41 C42 C32 110.08(18)
C44 C43 C42 119.5(2)
C44 C43 H43 120.3
C42 C43 H43 120.3
C43 C44 C45 120.2(2)
C43 C44 H44 119.9
C45 C44 H44 119.9
C46 C45 C44 120.6(2)
C46 C45 H45 119.7
C44 C45 H45 119.7
C45 C46 C41 121.3(2)
C45 C46 H46 119.4
C41 C46 H46 119.4
C51 O51 C53 118.7(5)
C53' O51 C51' 113.3(4)
C53' O51 Li1 122.8(3)
C51 O51 Li1 122.7(4)
C53 O51 Li1 118.6(4)
C51' O51 Li1 123.9(4)
C52 C51 O51 110.9(6)
C52 C51 H51A 109.4
O51 C51 H51A 109.4
C52 C51 H51B 109.4
O51 C51 H51B 109.4
H51A C51 H51B 108.0
C52 C51' O51 107.2(6)
C52 C51' H51C 110.3
O51 C51' H51C 110.3
C52 C51' H51D 110.3
O51 C51' H51D 110.3
H51C C51' H51D 108.5
C51 C52 H52A 109.5
C51 C52 H52B 109.5
H52A C52 H52B 109.5
C51 C52 H52C 109.5
H52A C52 H52C 109.5
H52B C52 H52C 109.5
C51' C52 H52D 109.5
C51' C52 H52E 109.5
H52D C52 H52E 109.5
C51' C52 H52F 109.5
H52D C52 H52F 109.5
H52E C52 H52F 109.5
C54 C53 O51 109.7(7)
C54 C53 H53A 109.7
O51 C53 H53A 109.7
C54 C53 H53B 109.7
O51 C53 H53B 109.7
H53A C53 H53B 108.2
O51 C53' C54 108.2(5)
O51 C53' H53C 110.1
C54 C53' H53C 110.1
O51 C53' H53D 110.1
C54 C53' H53D 110.1
H53C C53' H53D 108.4
C53 C54 H54A 109.5
C53 C54 H54B 109.5
H54A C54 H54B 109.5
C53 C54 H54C 109.5
H54A C54 H54C 109.5
H54B C54 H54C 109.5
C53' C54 H54D 109.5
C53' C54 H54E 109.5
H54D C54 H54E 109.5
C53' C54 H54F 109.5
H54D C54 H54F 109.5
H54E C54 H54F 109.5
C63 O61 C61 110.6(2)
C63 O61 Li2 122.19(19)
C61 O61 Li2 117.1(2)
O61 C61 C62 110.2(2)
O61 C61 H61A 109.6
C62 C61 H61A 109.6
O61 C61 H61B 109.6
C62 C61 H61B 109.6
H61A C61 H61B 108.1
C61 C62 H62A 109.5
C61 C62 H62B 109.5
H62A C62 H62B 109.5
C61 C62 H62C 109.5
H62A C62 H62C 109.5
H62B C62 H62C 109.5
O61 C63 C64 109.2(2)
O61 C63 H63A 109.8
C64 C63 H63A 109.8
O61 C63 H63B 109.8
C64 C63 H63B 109.8
H63A C63 H63B 108.3
C63 C64 H64A 109.5
C63 C64 H64B 109.5
H64A C64 H64B 109.5
C63 C64 H64C 109.5
H64A C64 H64C 109.5
H64B C64 H64C 109.5
C71' O71 C73' 110.6(4)
C73 O71 C71 101.1(6)
C73 O71 Li2 145.0(5)
C71' O71 Li2 135.3(4)
C73' O71 Li2 112.4(3)
C71 O71 Li2 113.4(4)
C72 C71 O71 111.5(6)
C72 C71 H71A 109.3
O71 C71 H71A 109.3
C72 C71 H71B 109.3
O71 C71 H71B 109.3
H71A C71 H71B 108.0
C71 C72 H72A 109.5
C71 C72 H72B 109.5
H72A C72 H72B 109.5
C71 C72 H72C 109.5
H72A C72 H72C 109.5
H72B C72 H72C 109.5
O71 C73 C74 102.9(8)
O71 C73 H73A 111.2
C74 C73 H73A 111.2
O71 C73 H73B 111.2
C74 C73 H73B 111.2
H73A C73 H73B 109.1
C73 C74 H74A 109.5
C73 C74 H74B 109.5
H74A C74 H74B 109.5
C73 C74 H74C 109.5
H74A C74 H74C 109.5
H74B C74 H74C 109.5
O71 C71' C72' 106.7(6)
O71 C71' H71C 110.4
C72' C71' H71C 110.4
O71 C71' H71D 110.4
C72' C71' H71D 110.4
H71C C71' H71D 108.6
C71' C72' H72D 109.5
C71' C72' H72E 109.5
H72D C72' H72E 109.5
C71' C72' H72F 109.5
H72D C72' H72F 109.5
H72E C72' H72F 109.5
C74' C73' O71 110.3(5)
C74' C73' H73C 109.6
O71 C73' H73C 109.6
C74' C73' H73D 109.6
O71 C73' H73D 109.6
H73C C73' H73D 108.1
C73' C74' H74D 109.5
C73' C74' H74E 109.5
H74D C74' H74E 109.5
C73' C74' H74F 109.5
H74D C74' H74F 109.5
H74E C74' H74F 109.5

loop_
_geom_bond_atom_site_label_1
_geom_bond_atom_site_label_2
_geom_bond_distance
Li1 O51 1.884(5)
Li1 B1 2.326(5)
Li1 B2 2.383(5)
Li1 C11 2.464(6)
Li1 C31 2.496(6)
Li1 C21 2.599(6)
Li1 C12 2.680(6)
Li1 C41 2.720(6)
Li1 C22 2.755(6)
Li1 C32 2.767(6)
Li2 O71 1.934(4)
Li2 O61 1.982(4)
Li2 B1 2.328(4)
Li2 C21 2.462(4)
Li2 C1 2.594(4)
B1 C11 1.575(3)
B1 C21 1.576(3)
B1 C1 1.618(3)
B1 B2 1.906(3)
B2 C1 1.578(3)
B2 C41 1.582(3)
B2 C31 1.591(3)
C1 C2 1.522(3)
C1 H1 1.01(2)
C2 C3 1.548(3)
C2 H2A 0.9900
C2 H2B 0.9900
C3 C4 1.515(3)
C3 C6 1.523(3)
C3 C5 1.531(4)
C4 H4A 0.9800
C4 H4B 0.9800
C4 H4C 0.9800
C5 H5A 0.9800
C5 H5B 0.9800
C5 H5C 0.9800
C6 H6A 0.9800
C6 H6B 0.9800
C6 H6C 0.9800
C11 C16 1.405(3)
C11 C12 1.434(3)
C12 C13 1.394(3)
C12 C22 1.456(3)
C13 C14 1.376(4)
C13 H13 0.9500
C14 C15 1.391(4)
C14 H14 0.9500
C15 C16 1.380(3)
C15 H15 0.9500
C16 H16 0.9500
C21 C26 1.404(3)
C21 C22 1.431(3)
C22 C23 1.398(3)
C23 C24 1.374(4)
C23 H23 0.9500
C24 C25 1.398(5)
C24 H24 0.9500
C25 C26 1.386(4)
C25 H25 0.9500
C26 H26 0.9500
C31 C36 1.402(3)
C31 C32 1.429(3)
C32 C33 1.397(3)
C32 C42 1.465(3)
C33 C34 1.377(4)
C33 H33 0.9500
C34 C35 1.390(3)
C34 H34 0.9500
C35 C36 1.385(3)
C35 H35 0.9500
C36 H36 0.9500
C41 C46 1.402(3)
C41 C42 1.419(3)
C42 C43 1.393(3)
C43 C44 1.379(4)
C43 H43 0.9500
C44 C45 1.387(4)
C44 H44 0.9500
C45 C46 1.383(3)
C45 H45 0.9500
C46 H46 0.9500
O51 C53' 1.410(7)
O51 C51 1.457(8)
O51 C53 1.487(10)
O51 C51' 1.488(9)
C51 C52 1.394(9)
C51 H51A 0.9900
C51 H51B 0.9900
C51' C52 1.431(9)
C51' H51C 0.9900
C51' H51D 0.9900
C52 H52A 0.9800
C52 H52B 0.9800
C52 H52C 0.9800
C52 H52D 0.9800
C52 H52E 0.9800
C52 H52F 0.9800
C53 C54 1.419(10)
C53 H53A 0.9900
C53 H53B 0.9900
C53' C54 1.522(8)
C53' H53C 0.9900
C53' H53D 0.9900
C54 H54A 0.9800
C54 H54B 0.9800
C54 H54C 0.9800
C54 H54D 0.9800
C54 H54E 0.9800
C54 H54F 0.9800
O61 C63 1.436(3)
O61 C61 1.442(3)
C61 C62 1.464(5)
C61 H61A 0.9900
C61 H61B 0.9900
C62 H62A 0.9800
C62 H62B 0.9800
C62 H62C 0.9800
C63 C64 1.485(4)
C63 H63A 0.9900
C63 H63B 0.9900
C64 H64A 0.9800
C64 H64B 0.9800
C64 H64C 0.9800
O71 C73 1.249(9)
O71 C71' 1.252(7)
O71 C73' 1.718(8)
O71 C71 1.740(9)
C71 C72 1.444(11)
C71 H71A 0.9900
C71 H71B 0.9900
C72 H72A 0.9800
C72 H72B 0.9800
C72 H72C 0.9800
C73 C74 1.315(12)
C73 H73A 0.9900
C73 H73B 0.9900
C74 H74A 0.9800
C74 H74B 0.9800
C74 H74C 0.9800
C71' C72' 1.489(12)
C71' H71C 0.9900
C71' H71D 0.9900
C72' H72D 0.9800
C72' H72E 0.9800
C72' H72F 0.9800
C73' C74' 1.564(10)
C73' H73C 0.9900
C73' H73D 0.9900
C74' H74D 0.9800
C74' H74E 0.9800
C74' H74F 0.9800

loop_
_geom_torsion_atom_site_label_1
_geom_torsion_atom_site_label_2
_geom_torsion_atom_site_label_3
_geom_torsion_atom_site_label_4
_geom_torsion
C41 B2 C1 C2 -139.9(2)
C31 B2 C1 C2 20.8(3)
B1 B2 C1 C2 118.2(2)
Li1 B2 C1 C2 115.5(2)
C41 B2 C1 B1 101.9(2)
C31 B2 C1 B1 -97.3(2)
Li1 B2 C1 B1 -2.7(2)
C41 B2 C1 Li2 80.8(3)
C31 B2 C1 Li2 -118.5(2)
B1 B2 C1 Li2 -21.1(2)
Li1 B2 C1 Li2 -23.8(3)
C11 B1 C1 C2 -17.2(3)
C21 B1 C1 C2 144.7(2)
B2 B1 C1 C2 -116.5(2)
Li1 B1 C1 C2 -113.7(3)
Li2 B1 C1 C2 81.1(2)
C11 B1 C1 B2 99.4(2)
C21 B1 C1 B2 -98.8(2)
Li1 B1 C1 B2 2.8(2)
Li2 B1 C1 B2 -162.41(17)
C11 B1 C1 Li2 -98.2(2)
C21 B1 C1 Li2 63.6(2)
B2 B1 C1 Li2 162.41(17)
Li1 B1 C1 Li2 165.2(3)
B2 C1 C2 C3 81.0(2)
B1 C1 C2 C3 169.98(18)
Li2 C1 C2 C3 -128.23(18)
C1 C2 C3 C4 65.7(3)
C1 C2 C3 C6 -55.7(3)
C1 C2 C3 C5 -174.5(2)
C21 B1 C11 C16 -174.1(2)
C1 B1 C11 C16 -9.0(4)
B2 B1 C11 C16 55.0(3)
Li1 B1 C11 C16 108.5(3)
Li2 B1 C11 C16 -96.5(3)
C21 B1 C11 C12 5.0(2)
C1 B1 C11 C12 170.1(2)
B2 B1 C11 C12 -125.87(18)
Li1 B1 C11 C12 -72.4(2)
Li2 B1 C11 C12 82.59(19)
C21 B1 C11 Li1 77.4(2)
C1 B1 C11 Li1 -117.5(3)
B2 B1 C11 Li1 -53.5(2)
Li2 B1 C11 Li1 155.0(2)
C16 C11 C12 C13 -1.3(3)
B1 C11 C12 C13 179.37(19)
Li1 C11 C12 C13 117.8(2)
C16 C11 C12 C22 176.13(18)
B1 C11 C12 C22 -3.2(2)
Li1 C11 C12 C22 -64.8(2)
C16 C11 C12 Li1 -119.1(2)
B1 C11 C12 Li1 61.60(19)
C11 C12 C13 C14 1.3(3)
C22 C12 C13 C14 -175.7(2)
Li1 C12 C13 C14 82.3(3)
C12 C13 C14 C15 -0.1(4)
C13 C14 C15 C16 -1.0(4)
C14 C15 C16 C11 0.9(3)
C12 C11 C16 C15 0.2(3)
B1 C11 C16 C15 179.3(2)
Li1 C11 C16 C15 -95.9(3)
C11 B1 C21 C26 174.5(3)
C1 B1 C21 C26 8.5(4)
B2 B1 C21 C26 -53.2(4)
Li1 B1 C21 C26 -112.4(3)
Li2 B1 C21 C26 74.2(3)
C11 B1 C21 C22 -5.3(2)
C1 B1 C21 C22 -171.2(2)
B2 B1 C21 C22 127.02(19)
Li1 B1 C21 C22 67.9(2)
Li2 B1 C21 C22 -105.5(2)
C11 B1 C21 Li2 100.27(17)
C1 B1 C21 Li2 -65.7(2)
B2 B1 C21 Li2 -127.4(2)
Li1 B1 C21 Li2 173.4(2)
C11 B1 C21 Li1 -73.14(19)
C1 B1 C21 Li1 120.9(3)
B2 B1 C21 Li1 59.2(2)
Li2 B1 C21 Li1 -173.4(2)
C26 C21 C22 C23 2.2(4)
B1 C21 C22 C23 -178.0(2)
Li2 C21 C22 C23 110.9(3)
Li1 C21 C22 C23 -121.9(3)
C26 C21 C22 C12 -176.1(2)
B1 C21 C22 C12 3.7(2)
Li2 C21 C22 C12 -67.4(2)
Li1 C21 C22 C12 59.8(2)
C26 C21 C22 Li1 124.1(3)
B1 C21 C22 Li1 -56.11(18)
Li2 C21 C22 Li1 -127.3(2)
C13 C12 C22 C23 -1.2(4)
C11 C12 C22 C23 -178.5(2)
Li1 C12 C22 C23 123.9(3)
C13 C12 C22 C21 176.9(2)
C11 C12 C22 C21 -0.3(2)
Li1 C12 C22 C21 -57.99(19)
C13 C12 C22 Li1 -125.1(2)
C11 C12 C22 Li1 57.64(17)
C21 C22 C23 C24 -1.9(4)
C12 C22 C23 C24 176.0(3)
Li1 C22 C23 C24 -88.2(4)
C22 C23 C24 C25 0.3(5)
C23 C24 C25 C26 0.9(6)
C24 C25 C26 C21 -0.5(5)
C22 C21 C26 C25 -1.0(4)
B1 C21 C26 C25 179.3(3)
Li2 C21 C26 C25 -118.4(3)
Li1 C21 C26 C25 96.0(3)
C1 B2 C31 C36 7.2(4)
C41 B2 C31 C36 171.4(2)
B1 B2 C31 C36 -57.9(3)
Li1 B2 C31 C36 -108.1(3)
C1 B2 C31 C32 -168.5(2)
C41 B2 C31 C32 -4.3(2)
B1 B2 C31 C32 126.40(18)
Li1 B2 C31 C32 76.3(2)
C1 B2 C31 Li1 115.3(3)
C41 B2 C31 Li1 -80.53(19)
B1 B2 C31 Li1 50.2(2)
C36 C31 C32 C33 0.9(3)
B2 C31 C32 C33 177.54(19)
Li1 C31 C32 C33 -118.5(2)
C36 C31 C32 C42 -174.14(18)
B2 C31 C32 C42 2.5(2)
Li1 C31 C32 C42 66.4(2)
C36 C31 C32 Li1 119.4(2)
B2 C31 C32 Li1 -63.98(18)
C31 C32 C33 C34 -1.8(3)
C42 C32 C33 C34 172.4(2)
Li1 C32 C33 C34 -81.1(3)
C32 C33 C34 C35 1.2(4)
C33 C34 C35 C36 0.1(4)
C34 C35 C36 C31 -0.9(3)
C32 C31 C36 C35 0.4(3)
B2 C31 C36 C35 -175.0(2)
Li1 C31 C36 C35 99.5(3)
C1 B2 C41 C46 -5.0(4)
C31 B2 C41 C46 -170.2(2)
B1 B2 C41 C46 59.8(3)
Li1 B2 C41 C46 116.6(3)
C1 B2 C41 C42 170.01(19)
C31 B2 C41 C42 4.8(2)
B1 B2 C41 C42 -125.20(18)
Li1 B2 C41 C42 -68.4(2)
C1 B2 C41 Li1 -121.6(3)
C31 B2 C41 Li1 73.18(19)
B1 B2 C41 Li1 -56.8(2)
C46 C41 C42 C43 -2.5(3)
B2 C41 C42 C43 -178.4(2)
Li1 C41 C42 C43 126.6(2)
C46 C41 C42 C32 172.30(18)
B2 C41 C42 C32 -3.6(2)
Li1 C41 C42 C32 -58.57(19)
C33 C32 C42 C43 0.4(4)
C31 C32 C42 C43 175.1(2)
Li1 C32 C42 C43 -128.0(3)
C33 C32 C42 C41 -174.0(2)
C31 C32 C42 C41 0.7(2)
Li1 C32 C42 C41 57.64(18)
C41 C42 C43 C44 0.4(4)
C32 C42 C43 C44 -173.3(2)
C42 C43 C44 C45 1.5(4)
C43 C44 C45 C46 -1.4(4)
C44 C45 C46 C41 -0.8(4)
C42 C41 C46 C45 2.6(3)
B2 C41 C46 C45 177.3(2)
Li1 C41 C46 C45 -98.9(3)
B1 Li1 O51 C53' 107.0(10)
B2 Li1 O51 C53' -67.2(9)
C11 Li1 O51 C53' 144.8(5)
C31 Li1 O51 C53' -102.1(6)
C21 Li1 O51 C53' 70.3(6)
C12 Li1 O51 C53' 122.4(5)
C41 Li1 O51 C53' -33.6(6)
C22 Li1 O51 C53' 90.6(5)
C32 Li1 O51 C53' -81.3(5)
B1 Li1 O51 C51 -106.9(10)
B2 Li1 O51 C51 78.9(9)
C11 Li1 O51 C51 -69.2(7)
C31 Li1 O51 C51 43.9(7)
C21 Li1 O51 C51 -143.7(6)
C12 Li1 O51 C51 -91.6(6)
C41 Li1 O51 C51 112.4(6)
C22 Li1 O51 C51 -123.3(6)
C32 Li1 O51 C51 64.8(6)
B1 Li1 O51 C53 71.4(11)
B2 Li1 O51 C53 -102.7(9)
C11 Li1 O51 C53 109.2(7)
C31 Li1 O51 C53 -137.7(6)
C21 Li1 O51 C53 34.7(7)
C12 Li1 O51 C53 86.8(6)
C41 Li1 O51 C53 -69.2(7)
C22 Li1 O51 C53 55.0(6)
C32 Li1 O51 C53 -116.9(6)
B1 Li1 O51 C51' -75.6(12)
B2 Li1 O51 C51' 110.2(9)
C11 Li1 O51 C51' -37.9(8)
C31 Li1 O51 C51' 75.2(7)
C21 Li1 O51 C51' -112.4(7)
C12 Li1 O51 C51' -60.3(7)
C41 Li1 O51 C51' 143.7(7)
C22 Li1 O51 C51' -92.0(7)
C32 Li1 O51 C51' 96.0(7)
C53' O51 C51 C52 177.4(8)
C53 O51 C51 C52 -151.5(9)
C51' O51 C51 C52 -74.4(12)
Li1 O51 C51 C52 26.8(10)
C53' O51 C51' C52 147.8(8)
C51 O51 C51' C52 66.5(12)
C53 O51 C51' C52 -179.2(9)
Li1 O51 C51' C52 -29.8(11)
O51 C51 C52 C51' 74.4(12)
O51 C51' C52 C51 -67.2(11)
C53' O51 C53 C54 -73.3(11)
C51 O51 C53 C54 -147.9(9)
C51' O51 C53 C54 -175.1(9)
Li1 O51 C53 C54 33.6(11)
C51 O51 C53' C54 180.0(7)
C53 O51 C53' C54 62.2(9)
C51' O51 C53' C54 152.9(8)
Li1 O51 C53' C54 -29.4(8)
O51 C53 C54 C53' 64.6(10)
O51 C53' C54 C53 -70.6(10)
C63 O61 C61 C62 164.0(3)
Li2 O61 C61 C62 -49.7(3)
C61 O61 C63 C64 -166.5(2)
Li2 O61 C63 C64 49.2(3)
C73 O71 C71 C72 78.4(8)
C71' O71 C71 C72 24.4(6)
C73' O71 C71 C72 106.7(7)
Li2 O71 C71 C72 -107.6(7)
C71' O71 C73 C74 -157.5(9)
C73' O71 C73 C74 28.7(7)
C71 O71 C73 C74 167.4(8)
Li2 O71 C73 C74 -3.0(14)
C73 O71 C71' C72' -94.3(8)
C73' O71 C71' C72' -90.5(7)
C71 O71 C71' C72' 30.5(6)
Li2 O71 C71' C72' 106.2(7)
C73 O71 C73' C74' -71.4(9)
C71' O71 C73' C74' -77.7(7)
C71 O71 C73' C74' -124.4(6)
Li2 O71 C73' C74' 89.6(5)
